data_4318892
loop_
_publ_author_name
'Maxim Sokolov'
'Keisuke Umakoshi'
'Yoichi Sasaki'

_publ_contact_author_address
;
      Division of Chemistry, Graduate School of Science
     Hokkaido University
     Kita-ku, Sapporo 060-0810
     Japan
;
_publ_contact_author_email ysasaki@science.hokudai.ac.jp
_publ_contact_author_fax ' 81-11-706-3447 '
_publ_contact_author_name ' Yoichi Sasaki'
_publ_contact_author_phone ' 81-11-706-3817 '
_publ_section_title
;
 N,N,N',N'-Tetrakis(2-pyridylmethyl)ethylenediamine and Its Analogues as
 Hypodentate Ligands. Synthesis and Characterization of the Rhodium(III),
 Ruthenium(II), and Palladium(II) Complexes
;
_journal_name_full 'Inorganic Chemistry'
_journal_page_first 6237
_journal_page_last 6243
_journal_paper_doi 10.1021/ic0203264
_journal_volume 41
_journal_year 2002
_chemical_formula_sum 'C28 H31 Cl F12 N7 P2 Rh'
_chemical_formula_weight 893.89
_space_group_IT_number 2
_symmetry_cell_setting triclinic
_symmetry_Int_Tables_number 2
_symmetry_space_group_name_Hall '-P 1'
_symmetry_space_group_name_H-M 'P -1'
_cell_angle_alpha 99.43(1)
_cell_angle_beta 93.89(1)
_cell_angle_gamma 80.10(1)
_cell_formula_units_Z 2
_cell_length_a 11.430(1)
_cell_length_b 19.234(3)
_cell_length_c 8.101(1)
_cell_measurement_reflns_used 25
_cell_measurement_temperature 296.2
_cell_measurement_theta_max 16.5
_cell_measurement_theta_min 15.1
_cell_volume 1729.3(4)
_computing_cell_refinement 'MSC/AFC Diffractometer Control'
_computing_data_collection 'MSC/AFC Diffractometer Control'
_computing_data_reduction 'teXsan Ver. 1.10'
_computing_publication_material 'teXsan Ver. 1.10'
_computing_structure_refinement 'teXsan Ver. 1.10'
_computing_structure_solution SIR92
_diffrn_measured_fraction_theta_full 0.9999
_diffrn_measured_fraction_theta_max 0.9999
_diffrn_measurement_device_type 'Rigaku AFC5R'
_diffrn_radiation_type 'Mo K\a'
_diffrn_radiation_wavelength 0.7107
_diffrn_reflns_av_R_equivalents 0.017
_diffrn_reflns_limit_h_max 14
_diffrn_reflns_limit_h_min -14
_diffrn_reflns_limit_k_max 24
_diffrn_reflns_limit_k_min -24
_diffrn_reflns_limit_l_max 10
_diffrn_reflns_limit_l_min 0
_diffrn_reflns_number 8482
_diffrn_reflns_theta_full 27.49
_diffrn_reflns_theta_max 27.49
_diffrn_standards_decay_% 0.41
_diffrn_standards_interval_count 150
_diffrn_standards_number 3
_exptl_absorpt_coefficient_mu 0.760
_exptl_absorpt_correction_T_max 1.000
_exptl_absorpt_correction_T_min 0.919
_exptl_absorpt_correction_type psi-scan
_exptl_absorpt_process_details '(North, Phillips & Mathews, 1968)'
_exptl_crystal_colour 'colourless '
_exptl_crystal_density_diffrn 1.717
_exptl_crystal_density_method 'not measured'
_exptl_crystal_description needle
_exptl_crystal_size_max 0.500
_exptl_crystal_size_mid 0.100
_exptl_crystal_size_min 0.100
_refine_diff_density_max 0.67
_refine_diff_density_min -0.46
_refine_ls_extinction_method none
_refine_ls_goodness_of_fit_ref 1.035
_refine_ls_hydrogen_treatment 'H atoms riding with U(H) = 1.2Ueq(C)'
_refine_ls_number_parameters 460
_refine_ls_number_reflns 6066
_refine_ls_R_factor_gt 0.0476
_refine_ls_shift/su_max 0.0009
_refine_ls_structure_factor_coef F
_refine_ls_weighting_details 'w = 1/[\s^2^(Fo) + 0.00216|Fo|^2^]'
_refine_ls_weighting_scheme calc
_refine_ls_wR_factor_ref 0.0641
_reflns_number_gt 6066
_reflns_number_total 7924
_reflns_threshold_expression I>2.0sigma(I)
_cod_data_source_file ic0203264_3.cif
_cod_data_source_block '[RhCl(tpen)](PF6)2.CH3CN'
_cod_original_sg_symbol_H-M 'P -1 '
_cod_original_formula_sum 'C28 H31 Cl F12 N7 P2 Rh '
_cod_database_code 4318892

loop_
_symmetry_equiv_pos_as_xyz
x,y,z
-x,-y,-z

loop_
_atom_site_label
_atom_site_type_symbol
_atom_site_fract_x
_atom_site_fract_y
_atom_site_fract_z
_atom_site_U_iso_or_equiv
_atom_site_adp_type
_atom_site_occupancy
_atom_site_calc_flag
_atom_site_refinement_flags
_atom_site_disorder_assembly
_atom_site_disorder_group
Rh1 Rh 0.99356(3) 0.28978(2) 0.60488(4) 0.02484(8) Uani 1.00 d . . .
Cl1 Cl 0.9964(1) 0.29988(6) 0.3207(1) 0.0387(3) Uani 1.00 d . . .
P1 P 1.2166(1) 0.05466(7) 1.0543(2) 0.0451(4) Uani 1.00 d . . .
P2 P 1.3557(2) 0.4121(1) 1.1500(2) 0.0624(5) Uani 1.00 d . . .
F1 F 1.2100(5) -0.0274(2) 1.0159(6) 0.097(2) Uani 1.00 d . . .
F2 F 1.2484(5) 0.0478(2) 1.2440(5) 0.100(2) Uani 1.00 d . . .
F3 F 1.3519(4) 0.0376(3) 1.0125(8) 0.122(2) Uani 1.00 d . . .
F4 F 1.1795(4) 0.0624(2) 0.8626(4) 0.074(1) Uani 1.00 d . . .
F5 F 1.0820(5) 0.0730(4) 1.0932(7) 0.123(2) Uani 1.00 d . . .
F6 F 1.2217(5) 0.1374(2) 1.0895(6) 0.104(2) Uani 1.00 d . . .
F7 F 1.3635(5) 0.3601(3) 0.9767(6) 0.109(2) Uani 1.00 d . . .
F8 F 1.4027(9) 0.4640(4) 1.058(1) 0.198(4) Uani 1.00 d . . .
F9 F 1.2297(6) 0.4444(6) 1.090(1) 0.197(4) Uani 1.00 d . . .
F10 F 1.298(1) 0.3618(5) 1.227(1) 0.257(5) Uani 1.00 d . . .
F11 F 1.4808(7) 0.3833(7) 1.1953(9) 0.243(4) Uani 1.00 d . . .
F12 F 1.3374(7) 0.4661(4) 1.3148(8) 0.171(3) Uani 1.00 d . . .
N1 N 0.9885(3) 0.2798(2) 0.8505(4) 0.0301(9) Uani 1.00 d . . .
N2 N 1.1782(3) 0.2562(2) 0.6264(4) 0.0307(9) Uani 1.00 d . . .
N3s N 1.7131(7) 0.2256(4) 1.098(1) 0.099(3) Uani 1.00 d . . .
N11 N 0.9492(3) 0.1904(2) 0.5636(4) 0.0321(9) Uani 1.00 d . . .
N21 N 0.8167(3) 0.3270(2) 0.6356(4) 0.0315(9) Uani 1.00 d . . .
N31 N 1.0437(3) 0.3884(2) 0.6556(4) 0.0301(9) Uani 1.00 d . . .
N41 N 1.4395(4) 0.1951(3) 0.5524(9) 0.070(2) Uani 1.00 d . . .
C1 C 1.1104(4) 0.2890(3) 0.9234(5) 0.035(1) Uani 1.00 d . . .
C2 C 1.2009(4) 0.2424(2) 0.8057(5) 0.035(1) Uani 1.00 d . . .
C3s C 1.6311(7) 0.2015(4) 1.1077(9) 0.075(2) Uani 1.00 d . . .
C4s C 1.527(1) 0.1724(8) 1.124(2) 0.137(5) Uani 1.00 d . . .
C12 C 0.9367(4) 0.1637(2) 0.7043(6) 0.035(1) Uani 1.00 d . . .
C13 C 0.9029(5) 0.0969(3) 0.6970(7) 0.048(1) Uani 1.00 d . . .
C14 C 0.8795(5) 0.0592(3) 0.5409(9) 0.057(2) Uani 1.00 d . . .
C15 C 0.8897(5) 0.0874(3) 0.3977(7) 0.053(2) Uani 1.00 d . . .
C16 C 0.9263(5) 0.1529(2) 0.4127(6) 0.042(1) Uani 1.00 d . . .
C17 C 0.9610(4) 0.2075(2) 0.8694(5) 0.037(1) Uani 1.00 d . . .
C22 C 0.7885(4) 0.3426(2) 0.7988(5) 0.034(1) Uani 1.00 d . . .
C23 C 0.6717(4) 0.3633(3) 0.8447(7) 0.048(1) Uani 1.00 d . . .
C24 C 0.5835(5) 0.3695(4) 0.7202(8) 0.059(2) Uani 1.00 d . . .
C25 C 0.6128(5) 0.3531(4) 0.5554(8) 0.059(2) Uani 1.00 d . . .
C26 C 0.7296(4) 0.3321(3) 0.5144(6) 0.043(1) Uani 1.00 d . . .
C27 C 0.8925(4) 0.3376(2) 0.9229(5) 0.036(1) Uani 1.00 d . . .
C32 C 1.1604(4) 0.3879(2) 0.6450(5) 0.034(1) Uani 1.00 d . . .
C33 C 1.2073(5) 0.4505(3) 0.6717(7) 0.045(1) Uani 1.00 d . . .
C34 C 1.1337(5) 0.5147(3) 0.7076(7) 0.050(1) Uani 1.00 d . . .
C35 C 1.0135(5) 0.5154(2) 0.7190(7) 0.045(1) Uani 1.00 d . . .
C36 C 0.9716(4) 0.4522(2) 0.6918(6) 0.038(1) Uani 1.00 d . . .
C37 C 1.2351(4) 0.3167(2) 0.5935(6) 0.039(1) Uani 1.00 d . . .
C42 C 1.3532(4) 0.1574(3) 0.5625(6) 0.043(1) Uani 1.00 d . . .
C43 C 1.3745(5) 0.0931(3) 0.6218(8) 0.052(2) Uani 1.00 d . . .
C44 C 1.4878(5) 0.0660(3) 0.6754(8) 0.061(2) Uani 1.00 d . . .
C45 C 1.5760(6) 0.1047(4) 0.668(1) 0.079(2) Uani 1.00 d . . .
C46 C 1.5485(6) 0.1675(4) 0.607(1) 0.094(3) Uani 1.00 d . . .
C47 C 1.2285(4) 0.1892(2) 0.5112(6) 0.038(1) Uani 1.00 d . . .
H1a H 1.1202 0.3380 0.9333 0.0420 Uiso 1.00 calc . . .
H1b H 1.1210 0.2752 1.0318 0.0420 Uiso 1.00 calc . . .
H2a H 1.1978 0.1937 0.8105 0.0436 Uiso 1.00 calc . . .
H2b H 1.2786 0.2520 0.8438 0.0436 Uiso 1.00 calc . . .
H4sa H 1.4614 0.2068 1.1588 0.1599 Uiso 1.00 calc . . .
H4sb H 1.5050 0.1433 1.0208 0.1599 Uiso 1.00 calc . . .
H4sc H 1.5419 0.1389 1.2071 0.1599 Uiso 1.00 calc . . .
H13 H 0.8945 0.0783 0.7989 0.0583 Uiso 1.00 calc . . .
H14 H 0.8584 0.0125 0.5315 0.0690 Uiso 1.00 calc . . .
H15 H 0.8722 0.0619 0.2889 0.0626 Uiso 1.00 calc . . .
H16 H 0.9371 0.1720 0.3130 0.0502 Uiso 1.00 calc . . .
H17a H 1.0271 0.1823 0.9253 0.0445 Uiso 1.00 calc . . .
H17b H 0.8930 0.2138 0.9362 0.0445 Uiso 1.00 calc . . .
H23 H 0.6526 0.3737 0.9613 0.0583 Uiso 1.00 calc . . .
H24 H 0.5020 0.3852 0.7466 0.0698 Uiso 1.00 calc . . .
H25 H 0.5513 0.3568 0.4693 0.0724 Uiso 1.00 calc . . .
H26 H 0.7499 0.3206 0.3989 0.0510 Uiso 1.00 calc . . .
H27a H 0.8688 0.3271 1.0249 0.0438 Uiso 1.00 calc . . .
H27b H 0.9213 0.3822 0.9446 0.0438 Uiso 1.00 calc . . .
H33 H 1.2920 0.4489 0.6674 0.0547 Uiso 1.00 calc . . .
H34 H 1.1659 0.5585 0.7236 0.0594 Uiso 1.00 calc . . .
H35 H 0.9612 0.5597 0.7463 0.0534 Uiso 1.00 calc . . .
H36 H 0.8884 0.4526 0.6980 0.0463 Uiso 1.00 calc . . .
H37a H 1.3099 0.3151 0.6525 0.0481 Uiso 1.00 calc . . .
H37b H 1.2478 0.3108 0.4756 0.0481 Uiso 1.00 calc . . .
H43 H 1.3094 0.0673 0.6243 0.0628 Uiso 1.00 calc . . .
H44 H 1.5043 0.0214 0.7176 0.0734 Uiso 1.00 calc . . .
H45 H 1.6563 0.0887 0.7048 0.0915 Uiso 1.00 calc . . .
H46 H 1.6113 0.1944 0.6055 0.1035 Uiso 1.00 calc . . .
H47a H 1.1776 0.1542 0.5102 0.0466 Uiso 1.00 calc . . .
H47b H 1.2285 0.1999 0.4003 0.0466 Uiso 1.00 calc . . .

loop_
_atom_site_aniso_label
_atom_site_aniso_U_11
_atom_site_aniso_U_22
_atom_site_aniso_U_33
_atom_site_aniso_U_12
_atom_site_aniso_U_13
_atom_site_aniso_U_23
Rh1 0.0297(2) 0.0249(2) 0.0195(1) -0.0016(1) 0.0023(1) 0.0046(1)
Cl1 0.0546(7) 0.0406(6) 0.0219(5) -0.0058(5) 0.0031(4) 0.0089(4)
P1 0.0544(8) 0.0388(7) 0.0422(7) -0.0037(6) 0.0002(6) 0.0111(5)
P2 0.0590(9) 0.075(1) 0.0526(9) -0.0163(8) 0.0080(7) 0.0000(8)
F1 0.169(5) 0.050(2) 0.078(3) -0.030(3) 0.007(3) 0.011(2)
F2 0.167(5) 0.073(3) 0.054(2) -0.004(3) -0.029(3) 0.017(2)
F3 0.062(3) 0.155(5) 0.153(5) -0.003(3) 0.011(3) 0.049(4)
F4 0.108(3) 0.073(2) 0.045(2) -0.020(2) -0.006(2) 0.017(2)
F5 0.076(3) 0.175(6) 0.119(4) 0.014(3) 0.034(3) 0.048(4)
F6 0.185(5) 0.048(2) 0.081(3) -0.033(3) -0.047(3) 0.017(2)
F7 0.134(4) 0.116(4) 0.077(3) -0.044(3) 0.022(3) -0.024(3)
F8 0.29(1) 0.119(5) 0.207(8) -0.106(6) 0.127(8) -0.020(5)
F9 0.110(5) 0.29(1) 0.146(6) 0.060(6) 0.026(4) -0.016(7)
F10 0.49(2) 0.164(7) 0.163(7) -0.140(9) 0.167(10) 0.022(6)
F11 0.134(6) 0.42(2) 0.108(5) 0.094(8) -0.048(5) 0.004(7)
F12 0.167(6) 0.214(7) 0.120(5) -0.093(6) 0.064(4) -0.097(5)
N1 0.032(2) 0.035(2) 0.022(2) -0.002(1) 0.000(1) 0.006(1)
N2 0.033(2) 0.030(2) 0.028(2) -0.001(1) 0.005(1) 0.004(1)
N3s 0.077(5) 0.114(6) 0.111(6) -0.022(4) 0.013(4) 0.019(5)
N11 0.036(2) 0.031(2) 0.031(2) -0.006(1) 0.005(1) 0.006(1)
N21 0.032(2) 0.033(2) 0.029(2) -0.004(1) -0.002(1) 0.008(1)
N31 0.037(2) 0.028(2) 0.025(2) -0.003(1) 0.003(1) 0.006(1)
N41 0.037(3) 0.058(3) 0.120(5) 0.002(2) 0.015(3) 0.031(3)
C1 0.029(2) 0.047(3) 0.026(2) 0.000(2) 0.002(2) 0.007(2)
C2 0.035(2) 0.043(2) 0.028(2) 0.001(2) 0.002(2) 0.011(2)
C3s 0.070(5) 0.089(5) 0.069(4) -0.024(4) 0.012(4) 0.002(4)
C4s 0.116(9) 0.18(1) 0.124(9) -0.069(8) 0.036(7) -0.007(8)
C12 0.034(2) 0.034(2) 0.039(2) -0.004(2) 0.006(2) 0.013(2)
C13 0.050(3) 0.043(3) 0.058(3) -0.015(2) 0.005(2) 0.019(2)
C14 0.058(3) 0.035(3) 0.082(4) -0.016(2) 0.008(3) 0.008(3)
C15 0.059(3) 0.041(3) 0.057(3) -0.018(2) 0.004(3) -0.005(2)
C16 0.052(3) 0.036(2) 0.036(2) -0.005(2) 0.002(2) 0.001(2)
C17 0.043(2) 0.041(2) 0.030(2) -0.003(2) 0.006(2) 0.014(2)
C22 0.034(2) 0.037(2) 0.031(2) -0.001(2) 0.005(2) 0.007(2)
C23 0.037(3) 0.062(3) 0.045(3) 0.002(2) 0.010(2) 0.010(2)
C24 0.028(2) 0.078(4) 0.069(4) 0.003(2) 0.003(2) 0.018(3)
C25 0.040(3) 0.077(4) 0.063(4) -0.010(3) -0.009(3) 0.022(3)
C26 0.041(3) 0.049(3) 0.037(2) -0.006(2) -0.007(2) 0.010(2)
C27 0.037(2) 0.043(2) 0.024(2) 0.002(2) 0.006(2) 0.004(2)
C32 0.036(2) 0.034(2) 0.032(2) -0.004(2) 0.006(2) 0.005(2)
C33 0.044(3) 0.043(3) 0.050(3) -0.016(2) -0.003(2) 0.010(2)
C34 0.064(3) 0.034(2) 0.052(3) -0.013(2) -0.001(2) 0.004(2)
C35 0.056(3) 0.030(2) 0.047(3) -0.001(2) 0.006(2) 0.002(2)
C36 0.040(2) 0.034(2) 0.038(2) -0.001(2) 0.002(2) 0.005(2)
C37 0.033(2) 0.037(2) 0.046(3) -0.004(2) 0.008(2) 0.008(2)
C42 0.040(2) 0.040(2) 0.044(3) 0.005(2) 0.011(2) 0.002(2)
C43 0.048(3) 0.045(3) 0.062(3) 0.005(2) 0.014(3) 0.013(2)
C44 0.053(3) 0.055(3) 0.069(4) 0.017(3) 0.004(3) 0.024(3)
C45 0.038(3) 0.080(5) 0.110(6) 0.016(3) 0.006(3) 0.017(4)
C46 0.036(3) 0.076(5) 0.175(9) -0.008(3) 0.016(4) 0.036(5)
C47 0.039(2) 0.034(2) 0.037(2) 0.002(2) 0.008(2) -0.002(2)

loop_
_atom_type_symbol
_atom_type_description
_atom_type_scat_dispersion_real
_atom_type_scat_dispersion_imag
_atom_type_scat_source
C C 0.003 0.002
;International Tables for Crystallography
(1992, Vol. C, Tables 4.2.6.8 and 6.1.1.1)
;
H H 0.000 0.000
;International Tables for Crystallography
(1992, Vol. C, Table 6.1.1.2)
;
N N 0.006 0.003
;International Tables for Crystallography
(1992, Vol. C, Tables 4.2.6.8 and 6.1.1.1)
;
Rh Rh -1.118 0.919
;International Tables for Crystallography
(1992, Vol. C, Tables 4.2.6.8 and 6.1.1.1)
;
P P 0.102 0.094
;International Tables for Crystallography
(1992, Vol. C, Tables 4.2.6.8 and 6.1.1.1)
;
F F 0.017 0.010
;International Tables for Crystallography
(1992, Vol. C, Tables 4.2.6.8 and 6.1.1.1)
;
Cl Cl 0.148 0.159
;International Tables for Crystallography
(1992, Vol. C, Tables 4.2.6.8 and 6.1.1.1)
;

loop_
_geom_angle_atom_site_label_1
_geom_angle_atom_site_label_2
_geom_angle_atom_site_label_3
_geom_angle
_geom_angle_site_symmetry_1
_geom_angle_site_symmetry_2
_geom_angle_site_symmetry_3
_geom_angle_publ_flag
CL1 RH1 N1 178.9(1) . 1_555 1_555 yes
CL1 RH1 N2 93.61(10) . 1_555 1_555 yes
CL1 RH1 N11 95.2(1) . 1_555 1_555 yes
CL1 RH1 N21 97.4(1) . 1_555 1_555 yes
CL1 RH1 N31 86.87(10) . 1_555 1_555 yes
N1 RH1 N2 87.1(1) . 1_555 1_555 yes
N1 RH1 N11 83.8(1) . 1_555 1_555 yes
N1 RH1 N21 81.9(1) . 1_555 1_555 yes
N1 RH1 N31 94.1(1) . 1_555 1_555 yes
N2 RH1 N11 96.2(1) . 1_555 1_555 yes
N2 RH1 N21 168.4(1) . 1_555 1_555 yes
N2 RH1 N31 81.9(1) . 1_555 1_555 yes
N11 RH1 N21 86.5(1) . 1_555 1_555 yes
N11 RH1 N31 177.3(1) . 1_555 1_555 yes
N21 RH1 N31 95.0(1) . 1_555 1_555 yes
F1 P1 F2 89.7(2) . 1_555 1_555 no
F1 P1 F3 89.6(3) . 1_555 1_555 no
F1 P1 F4 90.4(2) . 1_555 1_555 no
F1 P1 F5 91.4(3) . 1_555 1_555 no
F1 P1 F6 178.9(2) . 1_555 1_555 no
F2 P1 F3 91.1(3) . 1_555 1_555 no
F2 P1 F4 178.1(3) . 1_555 1_555 no
F2 P1 F5 89.9(3) . 1_555 1_555 no
F2 P1 F6 91.4(2) . 1_555 1_555 no
F3 P1 F4 90.8(3) . 1_555 1_555 no
F3 P1 F5 178.7(3) . 1_555 1_555 no
F3 P1 F6 90.8(3) . 1_555 1_555 no
F4 P1 F5 88.2(3) . 1_555 1_555 no
F4 P1 F6 88.5(2) . 1_555 1_555 no
F5 P1 F6 88.3(3) . 1_555 1_555 no
F7 P2 F8 85.7(4) . 1_555 1_555 no
F7 P2 F9 87.3(4) . 1_555 1_555 no
F7 P2 F10 91.4(4) . 1_555 1_555 no
F7 P2 F11 90.5(4) . 1_555 1_555 no
F7 P2 F12 175.1(4) . 1_555 1_555 no
F8 P2 F9 87.1(6) . 1_555 1_555 no
F8 P2 F10 173.7(7) . 1_555 1_555 no
F8 P2 F11 88.3(6) . 1_555 1_555 no
F8 P2 F12 93.8(4) . 1_555 1_555 no
F9 P2 F10 87.1(7) . 1_555 1_555 no
F9 P2 F11 175.0(6) . 1_555 1_555 no
F9 P2 F12 87.8(4) . 1_555 1_555 no
F10 P2 F11 97.4(7) . 1_555 1_555 no
F10 P2 F12 88.6(4) . 1_555 1_555 no
F11 P2 F12 94.4(5) . 1_555 1_555 no
RH1 N1 C1 104.9(2) . 1_555 1_555 no
RH1 N1 C17 111.3(3) . 1_555 1_555 no
RH1 N1 C27 106.2(2) . 1_555 1_555 no
C1 N1 C17 110.8(3) . 1_555 1_555 no
C1 N1 C27 113.3(3) . 1_555 1_555 no
C17 N1 C27 110.2(3) . 1_555 1_555 no
RH1 N2 C2 104.5(2) . 1_555 1_555 no
RH1 N2 C37 106.5(2) . 1_555 1_555 no
RH1 N2 C47 116.4(3) . 1_555 1_555 no
C2 N2 C37 112.1(3) . 1_555 1_555 no
C2 N2 C47 108.3(3) . 1_555 1_555 no
C37 N2 C47 109.0(3) . 1_555 1_555 no
RH1 N11 C12 114.4(3) . 1_555 1_555 no
RH1 N11 C16 125.8(3) . 1_555 1_555 no
C12 N11 C16 119.8(4) . 1_555 1_555 no
RH1 N21 C22 112.8(3) . 1_555 1_555 no
RH1 N21 C26 127.3(3) . 1_555 1_555 no
C22 N21 C26 119.8(4) . 1_555 1_555 no
RH1 N31 C32 114.5(3) . 1_555 1_555 no
RH1 N31 C36 126.9(3) . 1_555 1_555 no
C32 N31 C36 118.5(4) . 1_555 1_555 no
C42 N41 C46 116.2(5) . 1_555 1_555 no
N1 C1 C2 107.8(3) . 1_555 1_555 no
N1 C1 H1a 110.1 . 1_555 1_555 no
N1 C1 H1b 110.1 . 1_555 1_555 no
C2 C1 H1a 109.8 . 1_555 1_555 no
C2 C1 H1b 110.4 . 1_555 1_555 no
H1a C1 H1b 108.6 . 1_555 1_555 no
N2 C2 C1 112.3(3) . 1_555 1_555 no
N2 C2 H2a 109.6 . 1_555 1_555 no
N2 C2 H2b 109.1 . 1_555 1_555 no
C1 C2 H2a 108.5 . 1_555 1_555 no
C1 C2 H2b 108.6 . 1_555 1_555 no
H2a C2 H2b 108.7 . 1_555 1_555 no
N3s C3s C4s 178.4(9) . 1_555 1_555 no
C3s C4s H4sa 113.7 . 1_555 1_555 no
C3s C4s H4sb 111.7 . 1_555 1_555 no
C3s C4s H4sc 110.2 . 1_555 1_555 no
H4sa C4s H4sb 109.1 . 1_555 1_555 no
H4sa C4s H4sc 107.1 . 1_555 1_555 no
H4sb C4s H4sc 104.5 . 1_555 1_555 no
N11 C12 C13 121.3(4) . 1_555 1_555 no
N11 C12 C17 118.1(4) . 1_555 1_555 no
C13 C12 C17 120.5(4) . 1_555 1_555 no
C12 C13 C14 118.1(5) . 1_555 1_555 no
C12 C13 H13 120.4 . 1_555 1_555 no
C14 C13 H13 121.5 . 1_555 1_555 no
C13 C14 C15 120.4(5) . 1_555 1_555 no
C13 C14 H14 120.1 . 1_555 1_555 no
C15 C14 H14 119.4 . 1_555 1_555 no
C14 C15 C16 118.8(5) . 1_555 1_555 no
C14 C15 H15 120.9 . 1_555 1_555 no
C16 C15 H15 120.3 . 1_555 1_555 no
N11 C16 C15 121.5(5) . 1_555 1_555 no
N11 C16 H16 119.1 . 1_555 1_555 no
C15 C16 H16 119.3 . 1_555 1_555 no
N1 C17 C12 112.3(3) . 1_555 1_555 no
N1 C17 H17a 109.1 . 1_555 1_555 no
N1 C17 H17b 109.3 . 1_555 1_555 no
C12 C17 H17a 108.8 . 1_555 1_555 no
C12 C17 H17b 108.8 . 1_555 1_555 no
H17a C17 H17b 108.5 . 1_555 1_555 no
N21 C22 C23 121.3(4) . 1_555 1_555 no
N21 C22 C27 115.3(4) . 1_555 1_555 no
C23 C22 C27 123.4(4) . 1_555 1_555 no
C22 C23 C24 118.6(5) . 1_555 1_555 no
C22 C23 H23 120.5 . 1_555 1_555 no
C24 C23 H23 120.9 . 1_555 1_555 no
C23 C24 C25 119.7(5) . 1_555 1_555 no
C23 C24 H24 121.2 . 1_555 1_555 no
C25 C24 H24 119.0 . 1_555 1_555 no
C24 C25 C26 120.1(5) . 1_555 1_555 no
C24 C25 H25 119.5 . 1_555 1_555 no
C26 C25 H25 120.4 . 1_555 1_555 no
N21 C26 C25 120.5(5) . 1_555 1_555 no
N21 C26 H26 119.5 . 1_555 1_555 no
C25 C26 H26 120.0 . 1_555 1_555 no
N1 C27 C22 108.7(3) . 1_555 1_555 no
N1 C27 H27a 110.0 . 1_555 1_555 no
N1 C27 H27b 109.7 . 1_555 1_555 no
C22 C27 H27a 110.1 . 1_555 1_555 no
C22 C27 H27b 109.5 . 1_555 1_555 no
H27a C27 H27b 108.9 . 1_555 1_555 no
N31 C32 C33 121.3(4) . 1_555 1_555 no
N31 C32 C37 116.5(4) . 1_555 1_555 no
C33 C32 C37 122.1(4) . 1_555 1_555 no
C32 C33 C34 119.8(5) . 1_555 1_555 no
C32 C33 H33 120.1 . 1_555 1_555 no
C34 C33 H33 120.1 . 1_555 1_555 no
C33 C34 C35 119.0(5) . 1_555 1_555 no
C33 C34 H34 120.0 . 1_555 1_555 no
C35 C34 H34 121.0 . 1_555 1_555 no
C34 C35 C36 118.9(4) . 1_555 1_555 no
C34 C35 H35 120.1 . 1_555 1_555 no
C36 C35 H35 121.0 . 1_555 1_555 no
N31 C36 C35 122.5(4) . 1_555 1_555 no
N31 C36 H36 118.5 . 1_555 1_555 no
C35 C36 H36 119.1 . 1_555 1_555 no
N2 C37 C32 112.5(4) . 1_555 1_555 no
N2 C37 H37a 109.0 . 1_555 1_555 no
N2 C37 H37b 108.5 . 1_555 1_555 no
C32 C37 H37a 109.3 . 1_555 1_555 no
C32 C37 H37b 108.8 . 1_555 1_555 no
H37a C37 H37b 108.6 . 1_555 1_555 no
N41 C42 C43 122.2(5) . 1_555 1_555 no
N41 C42 C47 117.4(5) . 1_555 1_555 no
C43 C42 C47 120.4(5) . 1_555 1_555 no
C42 C43 C44 120.0(5) . 1_555 1_555 no
C42 C43 H43 119.2 . 1_555 1_555 no
C44 C43 H43 120.8 . 1_555 1_555 no
C43 C44 C45 118.2(6) . 1_555 1_555 no
C43 C44 H44 121.3 . 1_555 1_555 no
C45 C44 H44 120.5 . 1_555 1_555 no
C44 C45 C46 118.5(6) . 1_555 1_555 no
C44 C45 H45 121.8 . 1_555 1_555 no
C46 C45 H45 119.7 . 1_555 1_555 no
N41 C46 C45 124.9(6) . 1_555 1_555 no
N41 C46 H46 117.8 . 1_555 1_555 no
C45 C46 H46 117.2 . 1_555 1_555 no
N2 C47 C42 113.5(4) . 1_555 1_555 no
N2 C47 H47a 108.6 . 1_555 1_555 no
N2 C47 H47b 109.0 . 1_555 1_555 no
C42 C47 H47a 108.6 . 1_555 1_555 no
C42 C47 H47b 108.8 . 1_555 1_555 no
H47a C47 H47b 108.2 . 1_555 1_555 no

loop_
_geom_bond_atom_site_label_1
_geom_bond_atom_site_label_2
_geom_bond_distance
_geom_bond_site_symmetry_1
_geom_bond_site_symmetry_2
_geom_bond_publ_flag
RH1 CL1 2.344(1) . . yes
RH1 N1 2.036(3) . . yes
RH1 N2 2.103(4) . . yes
RH1 N11 2.030(4) . . yes
RH1 N21 2.043(4) . . yes
RH1 N31 2.045(3) . . yes
P1 F1 1.572(4) . . no
P1 F2 1.577(4) . . no
P1 F3 1.573(5) . . no
P1 F4 1.605(4) . . no
P1 F5 1.559(5) . . no
P1 F6 1.580(4) . . no
P2 F7 1.583(5) . . no
P2 F8 1.523(7) . . no
P2 F9 1.547(7) . . no
P2 F10 1.494(6) . . no
P2 F11 1.486(7) . . no
P2 F12 1.554(5) . . no
N1 C1 1.504(5) . . no
N1 C17 1.510(6) . . no
N1 C27 1.495(5) . . no
N2 C2 1.516(5) . . no
N2 C37 1.494(6) . . no
N2 C47 1.513(5) . . no
N3s C3s 1.125(9) . . no
N11 C12 1.350(5) . . no
N11 C16 1.348(6) . . no
N21 C22 1.355(6) . . no
N21 C26 1.353(6) . . no
N31 C32 1.341(6) . . no
N31 C36 1.355(6) . . no
N41 C42 1.334(7) . . no
N41 C46 1.343(9) . . no
C1 C2 1.523(6) . . no
C1 H1a 0.957 . . no
C1 H1b 0.953 . . no
C2 H2a 0.951 . . no
C2 H2b 0.958 . . no
C3s C4s 1.42(1) . . no
C4s H4sa 0.935 . . no
C4s H4sb 0.969 . . no
C4s H4sc 0.993 . . no
C12 C13 1.395(6) . . no
C12 C17 1.496(7) . . no
C13 C14 1.385(8) . . no
C13 H13 0.968 . . no
C14 C15 1.378(9) . . no
C14 H14 0.959 . . no
C15 C16 1.379(7) . . no
C15 H15 0.962 . . no
C16 H16 0.964 . . no
C17 H17a 0.954 . . no
C17 H17b 0.957 . . no
C22 C23 1.384(6) . . no
C22 C27 1.504(6) . . no
C23 C24 1.381(8) . . no
C23 H23 0.965 . . no
C24 C25 1.372(9) . . no
C24 H24 0.956 . . no
C25 C26 1.374(8) . . no
C25 H25 0.958 . . no
C26 H26 0.960 . . no
C27 H27a 0.949 . . no
C27 H27b 0.958 . . no
C32 C33 1.379(6) . . no
C32 C37 1.496(6) . . no
C33 C34 1.370(8) . . no
C33 H33 0.966 . . no
C34 C35 1.380(8) . . no
C34 H34 0.963 . . no
C35 C36 1.362(7) . . no
C35 H35 0.956 . . no
C36 H36 0.955 . . no
C37 H37a 0.949 . . no
C37 H37b 0.961 . . no
C42 C43 1.377(7) . . no
C42 C47 1.510(7) . . no
C43 C44 1.379(8) . . no
C43 H43 0.966 . . no
C44 C45 1.362(10) . . no
C44 H44 0.960 . . no
C45 C46 1.36(1) . . no
C45 H45 0.960 . . no
C46 H46 0.957 . . no
C47 H47a 0.961 . . no
C47 H47b 0.954 . . no

loop_
_geom_contact_atom_site_label_1
_geom_contact_atom_site_label_2
_geom_contact_distance
_geom_contact_site_symmetry_1
_geom_contact_site_symmetry_2
_geom_contact_publ_flag
CL1 C27 3.503(4) . 1_554 ?
CL1 C1 3.515(4) . 1_554 ?
F1 C13 3.299(7) . 2_757 ?
F1 C15 3.539(7) . 2_756 ?
F1 C3s 3.546(9) . 2_857 ?
F2 C47 3.171(6) . 1_556 ?
F2 C43 3.341(7) . 1_556 ?
F2 C42 3.347(7) . 1_556 ?
F2 C45 3.406(8) . 2_857 ?
F2 C14 3.459(8) . 2_757 ?
F2 C44 3.499(7) . 2_857 ?
F3 C44 3.395(9) . . ?
F3 F3 3.452(10) . 2_857 ?
F3 C4s 3.51(1) . . ?
F3 C43 3.540(8) . . ?
F4 C43 3.247(7) . . ?
F4 C13 3.351(7) . . ?
F4 C17 3.407(6) . . ?
F4 C12 3.409(6) . . ?
F4 C15 3.455(6) . 2_756 ?
F5 C16 3.257(7) . 1_556 ?
F5 C15 3.361(8) . 1_556 ?
F5 C17 3.444(7) . . ?
F6 C2 3.272(6) . . ?
F6 C47 3.398(6) . 1_556 ?
F6 C1 3.423(6) . . ?
F6 C17 3.545(7) . . ?
F7 C2 3.250(7) . . ?
F7 C1 3.380(7) . . ?
F7 C37 3.382(7) . . ?
F7 C24 3.414(8) . 1_655 ?
F7 C33 3.472(8) . . ?
F7 C32 3.477(7) . . ?
F8 F8 3.09(1) . 2_867 ?
F8 C23 3.261(9) . 2_767 ?
F8 C24 3.429(10) . 2_767 ?
F8 C24 3.595(10) . 1_655 ?
F9 C35 3.188(9) . 2_767 ?
F9 C36 3.193(8) . 2_767 ?
F9 C33 3.40(1) . . ?
F9 C1 3.53(1) . . ?
F10 C37 3.380(8) . 1_556 ?
F10 C1 3.43(1) . . ?
F11 C25 3.283(9) . 1_656 ?
F12 C33 3.419(9) . 1_556 ?
F12 C24 3.49(1) . 2_767 ?
F12 C25 3.595(10) . 2_767 ?
N3s C17 3.430(9) . 1_655 ?
N3s C23 3.562(10) . 1_655 ?
C14 C14 3.29(1) . 2_756 ?
C14 C15 3.589(9) . 2_756 ?
C34 C36 3.494(7) . 2_766 ?
C35 C35 3.50(1) . 2_766 ?
C35 C36 3.504(7) . 2_766 ?
C44 C44 3.48(1) . 2_856 ?

loop_
_geom_torsion_atom_site_label_1
_geom_torsion_atom_site_label_2
_geom_torsion_atom_site_label_3
_geom_torsion_atom_site_label_4
_geom_torsion
_geom_torsion_site_symmetry_1
_geom_torsion_site_symmetry_2
_geom_torsion_site_symmetry_3
_geom_torsion_site_symmetry_4
_geom_torsion_publ_flag
RH1 N1 C1 C2 -47.3(4) 1_555 1_555 1_555 1_555 no
RH1 N1 C17 C12 -3.8(4) 1_555 1_555 1_555 1_555 no
RH1 N1 C27 C22 41.3(4) 1_555 1_555 1_555 1_555 no
RH1 N2 C2 C1 -28.9(4) 1_555 1_555 1_555 1_555 no
RH1 N2 C37 C32 30.1(4) 1_555 1_555 1_555 1_555 no
RH1 N2 C47 C42 -164.9(3) 1_555 1_555 1_555 1_555 no
RH1 N11 C12 C13 178.1(4) 1_555 1_555 1_555 1_555 no
RH1 N11 C12 C17 -2.4(5) 1_555 1_555 1_555 1_555 no
RH1 N11 C16 C15 -175.9(4) 1_555 1_555 1_555 1_555 no
RH1 N21 C22 C23 -175.1(4) 1_555 1_555 1_555 1_555 no
RH1 N21 C22 C27 6.6(5) 1_555 1_555 1_555 1_555 no
RH1 N21 C26 C25 174.8(4) 1_555 1_555 1_555 1_555 no
RH1 N31 C32 C33 178.4(4) 1_555 1_555 1_555 1_555 no
RH1 N31 C32 C37 1.7(5) 1_555 1_555 1_555 1_555 no
RH1 N31 C36 C35 -178.0(4) 1_555 1_555 1_555 1_555 no
CL1 RH1 N1 C1 153(5) 1_555 1_555 1_555 1_555 no
CL1 RH1 N1 C17 34(5) 1_555 1_555 1_555 1_555 no
CL1 RH1 N1 C27 -85(5) 1_555 1_555 1_555 1_555 no
CL1 RH1 N2 C2 -177.8(2) 1_555 1_555 1_555 1_555 no
CL1 RH1 N2 C37 63.4(3) 1_555 1_555 1_555 1_555 no
CL1 RH1 N2 C47 -58.4(3) 1_555 1_555 1_555 1_555 no
CL1 RH1 N11 C12 -179.3(3) 1_555 1_555 1_555 1_555 no
CL1 RH1 N11 C16 -2.9(4) 1_555 1_555 1_555 1_555 no
CL1 RH1 N21 C22 -166.8(3) 1_555 1_555 1_555 1_555 no
CL1 RH1 N21 C26 18.1(4) 1_555 1_555 1_555 1_555 no
CL1 RH1 N31 C32 -81.5(3) 1_555 1_555 1_555 1_555 no
CL1 RH1 N31 C36 96.0(4) 1_555 1_555 1_555 1_555 no
N1 RH1 N2 C2 1.3(3) 1_555 1_555 1_555 1_555 no
N1 RH1 N2 C37 -117.5(3) 1_555 1_555 1_555 1_555 no
N1 RH1 N2 C47 120.7(3) 1_555 1_555 1_555 1_555 no
N1 RH1 N11 C12 0.1(3) 1_555 1_555 1_555 1_555 no
N1 RH1 N11 C16 176.5(4) 1_555 1_555 1_555 1_555 no
N1 RH1 N21 C22 14.1(3) 1_555 1_555 1_555 1_555 no
N1 RH1 N21 C26 -160.9(4) 1_555 1_555 1_555 1_555 no
N1 RH1 N31 C32 99.0(3) 1_555 1_555 1_555 1_555 no
N1 RH1 N31 C36 -83.4(4) 1_555 1_555 1_555 1_555 no
N1 C1 C2 N2 52.7(5) 1_555 1_555 1_555 1_555 no
N1 C17 C12 N11 4.2(6) 1_555 1_555 1_555 1_555 no
N1 C17 C12 C13 -176.3(4) 1_555 1_555 1_555 1_555 no
N1 C27 C22 N21 -32.5(5) 1_555 1_555 1_555 1_555 no
N1 C27 C22 C23 149.2(5) 1_555 1_555 1_555 1_555 no
N2 RH1 N1 C1 25.5(3) 1_555 1_555 1_555 1_555 no
N2 RH1 N1 C17 -94.4(3) 1_555 1_555 1_555 1_555 no
N2 RH1 N1 C27 145.7(3) 1_555 1_555 1_555 1_555 no
N2 RH1 N11 C12 86.5(3) 1_555 1_555 1_555 1_555 no
N2 RH1 N11 C16 -97.1(4) 1_555 1_555 1_555 1_555 no
N2 RH1 N21 C22 -5.2(8) 1_555 1_555 1_555 1_555 no
N2 RH1 N21 C26 179.7(6) 1_555 1_555 1_555 1_555 no
N2 RH1 N31 C32 12.6(3) 1_555 1_555 1_555 1_555 no
N2 RH1 N31 C36 -169.9(4) 1_555 1_555 1_555 1_555 no
N2 C37 C32 N31 -22.4(6) 1_555 1_555 1_555 1_555 no
N2 C37 C32 C33 161.0(4) 1_555 1_555 1_555 1_555 no
N2 C47 C42 N41 -66.7(6) 1_555 1_555 1_555 1_555 no
N2 C47 C42 C43 111.3(5) 1_555 1_555 1_555 1_555 no
N11 RH1 N1 C1 122.0(3) 1_555 1_555 1_555 1_555 no
N11 RH1 N1 C17 2.1(3) 1_555 1_555 1_555 1_555 no
N11 RH1 N1 C27 -117.8(3) 1_555 1_555 1_555 1_555 no
N11 RH1 N2 C2 -82.1(3) 1_555 1_555 1_555 1_555 no
N11 RH1 N2 C37 159.1(3) 1_555 1_555 1_555 1_555 no
N11 RH1 N2 C47 37.3(3) 1_555 1_555 1_555 1_555 no
N11 RH1 N21 C22 98.4(3) 1_555 1_555 1_555 1_555 no
N11 RH1 N21 C26 -76.7(4) 1_555 1_555 1_555 1_555 no
N11 RH1 N31 C32 58(3) 1_555 1_555 1_555 1_555 no
N11 RH1 N31 C36 -123(2) 1_555 1_555 1_555 1_555 no
N11 C12 C13 C14 -1.6(8) 1_555 1_555 1_555 1_555 no
N11 C16 C15 C14 -1.7(8) 1_555 1_555 1_555 1_555 no
N21 RH1 N1 C1 -150.7(3) 1_555 1_555 1_555 1_555 no
N21 RH1 N1 C17 89.4(3) 1_555 1_555 1_555 1_555 no
N21 RH1 N1 C27 -30.5(3) 1_555 1_555 1_555 1_555 no
N21 RH1 N2 C2 20.5(8) 1_555 1_555 1_555 1_555 no
N21 RH1 N2 C37 -98.3(7) 1_555 1_555 1_555 1_555 no
N21 RH1 N2 C47 139.9(6) 1_555 1_555 1_555 1_555 no
N21 RH1 N11 C12 -82.2(3) 1_555 1_555 1_555 1_555 no
N21 RH1 N11 C16 94.2(4) 1_555 1_555 1_555 1_555 no
N21 RH1 N31 C32 -178.7(3) 1_555 1_555 1_555 1_555 no
N21 RH1 N31 C36 -1.2(4) 1_555 1_555 1_555 1_555 no
N21 C22 C23 C24 -1.4(8) 1_555 1_555 1_555 1_555 no
N21 C26 C25 C24 0.5(9) 1_555 1_555 1_555 1_555 no
N31 RH1 N1 C1 -56.2(3) 1_555 1_555 1_555 1_555 no
N31 RH1 N1 C17 -176.1(3) 1_555 1_555 1_555 1_555 no
N31 RH1 N1 C27 64.0(3) 1_555 1_555 1_555 1_555 no
N31 RH1 N2 C2 95.9(3) 1_555 1_555 1_555 1_555 no
N31 RH1 N2 C37 -22.9(3) 1_555 1_555 1_555 1_555 no
N31 RH1 N2 C47 -144.7(3) 1_555 1_555 1_555 1_555 no
N31 RH1 N11 C12 40(3) 1_555 1_555 1_555 1_555 no
N31 RH1 N11 C16 -142(2) 1_555 1_555 1_555 1_555 no
N31 RH1 N21 C22 -79.3(3) 1_555 1_555 1_555 1_555 no
N31 RH1 N21 C26 105.6(4) 1_555 1_555 1_555 1_555 no
N31 C32 C33 C34 -0.9(7) 1_555 1_555 1_555 1_555 no
N31 C36 C35 C34 0.7(8) 1_555 1_555 1_555 1_555 no
N41 C42 C43 C44 0.9(9) 1_555 1_555 1_555 1_555 no
N41 C46 C45 C44 0(1) 1_555 1_555 1_555 1_555 no
C1 N1 C17 C12 -120.1(4) 1_555 1_555 1_555 1_555 no
C1 N1 C27 C22 155.9(3) 1_555 1_555 1_555 1_555 no
C1 C2 N2 C37 86.1(4) 1_555 1_555 1_555 1_555 no
C1 C2 N2 C47 -153.6(4) 1_555 1_555 1_555 1_555 no
C2 N2 C37 C32 -83.6(4) 1_555 1_555 1_555 1_555 no
C2 N2 C47 C42 -47.5(5) 1_555 1_555 1_555 1_555 no
C2 C1 N1 C17 72.9(4) 1_555 1_555 1_555 1_555 no
C2 C1 N1 C27 -162.7(3) 1_555 1_555 1_555 1_555 no
C12 N11 C16 C15 0.2(7) 1_555 1_555 1_555 1_555 no
C12 C13 C14 C15 0.1(9) 1_555 1_555 1_555 1_555 no
C12 C17 N1 C27 113.7(4) 1_555 1_555 1_555 1_555 no
C13 C12 N11 C16 1.5(7) 1_555 1_555 1_555 1_555 no
C13 C14 C15 C16 1.5(9) 1_555 1_555 1_555 1_555 no
C14 C13 C12 C17 178.9(5) 1_555 1_555 1_555 1_555 no
C16 N11 C12 C17 -179.0(4) 1_555 1_555 1_555 1_555 no
C17 N1 C27 C22 -79.3(4) 1_555 1_555 1_555 1_555 no
C22 N21 C26 C25 0.0(7) 1_555 1_555 1_555 1_555 no
C22 C23 C24 C25 1.8(10) 1_555 1_555 1_555 1_555 no
C23 C22 N21 C26 0.4(7) 1_555 1_555 1_555 1_555 no
C23 C24 C25 C26 -1(1) 1_555 1_555 1_555 1_555 no
C24 C23 C22 C27 176.8(5) 1_555 1_555 1_555 1_555 no
C26 N21 C22 C27 -177.9(4) 1_555 1_555 1_555 1_555 no
C32 N31 C36 C35 -0.6(7) 1_555 1_555 1_555 1_555 no
C32 C33 C34 C35 1.0(8) 1_555 1_555 1_555 1_555 no
C32 C37 N2 C47 156.5(4) 1_555 1_555 1_555 1_555 no
C33 C32 N31 C36 0.7(6) 1_555 1_555 1_555 1_555 no
C33 C34 C35 C36 -0.9(8) 1_555 1_555 1_555 1_555 no
C34 C33 C32 C37 175.6(5) 1_555 1_555 1_555 1_555 no
C36 N31 C32 C37 -176.0(4) 1_555 1_555 1_555 1_555 no
C37 N2 C47 C42 74.7(5) 1_555 1_555 1_555 1_555 no
C42 N41 C46 C45 0(1) 1_555 1_555 1_555 1_555 no
C42 C43 C44 C45 0.3(10) 1_555 1_555 1_555 1_555 no
C43 C42 N41 C46 -1.4(10) 1_555 1_555 1_555 1_555 no
C43 C44 C45 C46 0(1) 1_555 1_555 1_555 1_555 no
C44 C43 C42 C47 -177.1(5) 1_555 1_555 1_555 1_555 no
C46 N41 C42 C47 176.6(6) 1_555 1_555 1_555 1_555 no

loop_
_cod_changelog_entry_id
_cod_changelog_entry_author
_cod_changelog_entry_date
_cod_changelog_entry_text
1 'Vaitkus, Antanas' 2024-11-15T22:40:00+02:00
;
 Replaced the '$B-B (J' and '$B-T (J' character sequences with the '\a' and '\s'
 character sequences respectively in multiple data values.
;
